data_7118319
loop_
_publ_author_name
'Simler, Thomas'
'Braunstein, Pierre'
'Danopoulos, Andreas A.'

_publ_section_title
;
 Cobalt PNC(NHC) 'pincers': ligand dearomatisation, formation of dinuclear
 and N2 complexes and promotion of C-H activation.
;
_journal_issue 13
_journal_name_full 'Chemical communications (Cambridge, England)'
_journal_page_first 2717
_journal_page_last 2720
_journal_paper_doi 10.1039/c5cc10121b
_journal_volume 52
_journal_year 2016
_chemical_formula_moiety 'C33 H45 Br Co N3 P'
_chemical_formula_sum 'C33 H45 Br Co N3 P'
_chemical_formula_weight 653.53
_chemical_name_systematic
;
 ?
;
_space_group_crystal_system monoclinic
_space_group_IT_number 14
_space_group_name_Hall '-P 2ybc'
_space_group_name_H-M_alt 'P 1 21/c 1'
_symmetry_space_group_name_Hall '-P 2ybc'
_symmetry_space_group_name_H-M 'P 1 21/c 1'
_atom_sites_solution_hydrogens geom
_audit_creation_method SHELXL-2013
_audit_update_record
;
2015-12-03 deposited with the CCDC.
2016-01-04 downloaded from the CCDC.
;
_cell_angle_alpha 90
_cell_angle_beta 116.587(4)
_cell_angle_gamma 90
_cell_formula_units_Z 4
_cell_length_a 12.8384(8)
_cell_length_b 17.0917(12)
_cell_length_c 16.7231(8)
_cell_measurement_reflns_used 3447
_cell_measurement_temperature 173(2)
_cell_measurement_theta_max 25.73
_cell_measurement_theta_min 2.38
_cell_volume 3281.5(4)
_computing_cell_refinement 'Bruker SAINT'
_computing_data_collection 'Bruker APEX2'
_computing_data_reduction 'Bruker SAINT'
_computing_molecular_graphics 'Bruker SHELXTL'
_computing_publication_material 'Bruker SHELXTL'
_computing_structure_refinement 'SHELXL-2013 (Sheldrick, 2013)'
_computing_structure_solution 'SHELXL-2013 (Sheldrick, 2013)'
_diffrn_ambient_temperature 173(2)
_diffrn_measured_fraction_theta_full 0.999
_diffrn_measured_fraction_theta_max 0.997
_diffrn_measurement_device_type 'Bruker APEX-II CCD'
_diffrn_measurement_method '\f and \w scans'
_diffrn_radiation_monochromator triumph
_diffrn_radiation_type MoK\a
_diffrn_radiation_wavelength 0.71073
_diffrn_reflns_av_R_equivalents 0.0896
_diffrn_reflns_av_unetI/netI 0.0879
_diffrn_reflns_laue_measured_fraction_full 0.999
_diffrn_reflns_laue_measured_fraction_max 0.997
_diffrn_reflns_limit_h_max 13
_diffrn_reflns_limit_h_min -16
_diffrn_reflns_limit_k_max 22
_diffrn_reflns_limit_k_min -22
_diffrn_reflns_limit_l_max 22
_diffrn_reflns_limit_l_min -21
_diffrn_reflns_number 31681
_diffrn_reflns_point_group_measured_fraction_full 0.999
_diffrn_reflns_point_group_measured_fraction_max 0.997
_diffrn_reflns_theta_full 25.242
_diffrn_reflns_theta_max 28.023
_diffrn_reflns_theta_min 1.774
_diffrn_source 'sealed tube'
_exptl_absorpt_coefficient_mu 1.815
_exptl_absorpt_correction_T_max 0.7456
_exptl_absorpt_correction_T_min 0.6223
_exptl_absorpt_correction_type multi-scan
_exptl_absorpt_process_details sadabs
_exptl_crystal_colour red
_exptl_crystal_density_diffrn 1.323
_exptl_crystal_description needle
_exptl_crystal_F_000 1364
_exptl_crystal_size_max 0.350
_exptl_crystal_size_mid 0.060
_exptl_crystal_size_min 0.040
_refine_diff_density_max 0.564
_refine_diff_density_min -0.572
_refine_diff_density_rms 0.088
_refine_ls_extinction_method none
_refine_ls_goodness_of_fit_ref 1.002
_refine_ls_hydrogen_treatment constr
_refine_ls_matrix_type full
_refine_ls_number_parameters 356
_refine_ls_number_reflns 7899
_refine_ls_number_restraints 0
_refine_ls_restrained_S_all 1.002
_refine_ls_R_factor_all 0.1037
_refine_ls_R_factor_gt 0.0456
_refine_ls_shift/su_max 0.001
_refine_ls_shift/su_mean 0.000
_refine_ls_structure_factor_coef Fsqd
_refine_ls_weighting_details 'w=1/[\s^2^(Fo^2^)+(0.0333P)^2^+0.3877P] where P=(Fo^2^+2Fc^2^)/3'
_refine_ls_weighting_scheme calc
_refine_ls_wR_factor_gt 0.0747
_refine_ls_wR_factor_ref 0.0884
_reflns_Friedel_coverage 0.000
_reflns_number_gt 4939
_reflns_number_total 7899
_reflns_threshold_expression 'I > 2\s(I)'
_cod_data_source_file c5cc10121b2.cif
_cod_data_source_block pbts141128
_cod_depositor_comments 'Adding full bibliography for 7118318--7118321.cif.'
_cod_database_code 7118319
_shelx_space_group_comment
;
The symmetry employed for this shelxl refinement is uniquely defined
by the following loop, which should always be used as a source of
symmetry information in preference to the above space-group names.
They are only intended as comments.
;
_shelx_estimated_absorpt_t_min 0.569
_shelx_estimated_absorpt_t_max 0.931
_shelxl_version_number 2013-4

loop_
_space_group_symop_operation_xyz
'x, y, z'
'-x, y+1/2, -z+1/2'
'-x, -y, -z'
'x, -y-1/2, z-1/2'

loop_
_atom_site_label
_atom_site_type_symbol
_atom_site_fract_x
_atom_site_fract_y
_atom_site_fract_z
_atom_site_U_iso_or_equiv
_atom_site_adp_type
_atom_site_occupancy
_atom_site_site_symmetry_order
_atom_site_calc_flag
_atom_site_refinement_flags_posn
_atom_site_refinement_flags_adp
C1 C 0.6296(2) 0.76831(16) 0.24004(18) 0.0204(6) Uani 1 1 d . .
C2 C 0.4889(3) 0.77357(17) 0.2868(2) 0.0263(7) Uani 1 1 d . .
H2 H 0.4184 0.7869 0.2889 0.032 Uiso 1 1 calc R U
C3 C 0.5731(3) 0.72700(17) 0.3448(2) 0.0239(7) Uani 1 1 d . .
H3 H 0.5741 0.7013 0.3954 0.029 Uiso 1 1 calc R U
C4 C 0.4506(2) 0.84510(18) 0.14544(19) 0.0247(7) Uani 1 1 d . .
C5 C 0.3754(3) 0.80478(19) 0.0683(2) 0.0284(7) Uani 1 1 d . .
C6 C 0.3056(3) 0.8496(2) -0.0063(2) 0.0415(9) Uani 1 1 d . .
H6 H 0.2526 0.8244 -0.0597 0.050 Uiso 1 1 calc R U
C7 C 0.3126(3) 0.9305(2) -0.0035(2) 0.0442(9) Uani 1 1 d . .
H7 H 0.2645 0.9602 -0.0549 0.053 Uiso 1 1 calc R U
C8 C 0.3887(3) 0.9681(2) 0.0731(2) 0.0389(9) Uani 1 1 d . .
H8 H 0.3927 1.0236 0.0736 0.047 Uiso 1 1 calc R U
C9 C 0.4604(3) 0.92670(18) 0.1503(2) 0.0286(7) Uani 1 1 d . .
C10 C 0.3704(3) 0.71625(19) 0.0625(2) 0.0350(8) Uani 1 1 d . .
H10 H 0.4268 0.6953 0.1220 0.042 Uiso 1 1 calc R U
C11 C 0.4080(4) 0.6864(2) -0.0069(3) 0.0637(12) Uani 1 1 d . .
H11A H 0.3514 0.7033 -0.0666 0.096 Uiso 1 1 calc R U
H11B H 0.4118 0.6292 -0.0047 0.096 Uiso 1 1 calc R U
H11C H 0.4849 0.7077 0.0064 0.096 Uiso 1 1 calc R U
C12 C 0.2504(4) 0.6848(3) 0.0425(3) 0.0691(13) Uani 1 1 d . .
H12A H 0.2297 0.7013 0.0896 0.104 Uiso 1 1 calc R U
H12B H 0.2513 0.6275 0.0401 0.104 Uiso 1 1 calc R U
H12C H 0.1928 0.7052 -0.0152 0.104 Uiso 1 1 calc R U
C13 C 0.5443(3) 0.96965(19) 0.2335(2) 0.0366(8) Uani 1 1 d . .
H13 H 0.5976 0.9299 0.2760 0.044 Uiso 1 1 calc R U
C14 C 0.4799(4) 1.0104(2) 0.2800(3) 0.0535(11) Uani 1 1 d . .
H14A H 0.4221 1.0466 0.2382 0.080 Uiso 1 1 calc R U
H14B H 0.5358 1.0394 0.3321 0.080 Uiso 1 1 calc R U
H14C H 0.4406 0.9711 0.2996 0.080 Uiso 1 1 calc R U
C15 C 0.6195(4) 1.0286(2) 0.2139(3) 0.0558(11) Uani 1 1 d . .
H15A H 0.6592 1.0020 0.1833 0.084 Uiso 1 1 calc R U
H15B H 0.6775 1.0511 0.2702 0.084 Uiso 1 1 calc R U
H15C H 0.5701 1.0704 0.1756 0.084 Uiso 1 1 calc R U
C16 C 0.7650(2) 0.68325(15) 0.34914(18) 0.0184(6) Uani 1 1 d . .
C17 C 0.8049(3) 0.63448(16) 0.42101(19) 0.0236(7) Uani 1 1 d . .
H17 H 0.7607 0.6240 0.4527 0.028 Uiso 1 1 calc R U
C18 C 0.9156(3) 0.60020(17) 0.44607(19) 0.0273(7) Uani 1 1 d . .
H18 H 0.9470 0.5657 0.4958 0.033 Uiso 1 1 calc R U
C19 C 0.9771(3) 0.61578(17) 0.40028(19) 0.0263(7) Uani 1 1 d . .
H19 H 1.0519 0.5929 0.4194 0.032 Uiso 1 1 calc R U
C20 C 0.9320(2) 0.66631(16) 0.32296(19) 0.0219(7) Uani 1 1 d . .
C21 C 0.9861(3) 0.68302(17) 0.27067(19) 0.0246(7) Uani 1 1 d . .
H21 H 1.0604 0.6628 0.2822 0.029 Uiso 1 1 calc R U
C22 C 0.9888(3) 0.83450(17) 0.1857(2) 0.0255(7) Uani 1 1 d . .
H22 H 0.9436 0.8642 0.1290 0.031 Uiso 1 1 calc R U
C23 C 0.9922(3) 0.8853(2) 0.2622(2) 0.0403(9) Uani 1 1 d . .
H23A H 0.9117 0.8950 0.2533 0.048 Uiso 1 1 calc R U
H23B H 1.0343 0.8570 0.3195 0.048 Uiso 1 1 calc R U
C24 C 1.0525(3) 0.9637(2) 0.2673(3) 0.0526(11) Uani 1 1 d . .
H24A H 1.0051 0.9947 0.2130 0.063 Uiso 1 1 calc R U
H24B H 1.0573 0.9934 0.3197 0.063 Uiso 1 1 calc R U
C25 C 1.1741(3) 0.9534(2) 0.2753(3) 0.0497(10) Uani 1 1 d . .
H25A H 1.2072 1.0052 0.2731 0.060 Uiso 1 1 calc R U
H25B H 1.2248 0.9289 0.3335 0.060 Uiso 1 1 calc R U
C26 C 1.1714(3) 0.9025(2) 0.2002(3) 0.0467(10) Uani 1 1 d . .
H26A H 1.2522 0.8932 0.2095 0.056 Uiso 1 1 calc R U
H26B H 1.1293 0.9304 0.1427 0.056 Uiso 1 1 calc R U
C27 C 1.1122(3) 0.8238(2) 0.1951(3) 0.0443(10) Uani 1 1 d . .
H27A H 1.1591 0.7933 0.2498 0.053 Uiso 1 1 calc R U
H27B H 1.1086 0.7939 0.1432 0.053 Uiso 1 1 calc R U
C28 C 0.8681(3) 0.69588(17) 0.0723(2) 0.0275(7) Uani 1 1 d . .
H28 H 0.8304 0.7355 0.0238 0.033 Uiso 1 1 calc R U
C29 C 0.9692(3) 0.6607(2) 0.0609(3) 0.0492(10) Uani 1 1 d . .
H29A H 1.0112 0.6231 0.1100 0.059 Uiso 1 1 calc R U
H29B H 1.0243 0.7027 0.0646 0.059 Uiso 1 1 calc R U
C30 C 0.9266(4) 0.6185(2) -0.0292(3) 0.0602(12) Uani 1 1 d . .
H30A H 0.8904 0.6570 -0.0783 0.072 Uiso 1 1 calc R U
H30B H 0.9939 0.5948 -0.0339 0.072 Uiso 1 1 calc R U
C31 C 0.8394(4) 0.5558(2) -0.0394(3) 0.0602(12) Uani 1 1 d . .
H31A H 0.8774 0.5148 0.0064 0.072 Uiso 1 1 calc R U
H31B H 0.8114 0.5312 -0.0990 0.072 Uiso 1 1 calc R U
C32 C 0.7372(4) 0.5895(2) -0.0291(3) 0.0615(12) Uani 1 1 d . .
H32A H 0.6840 0.5467 -0.0316 0.074 Uiso 1 1 calc R U
H32B H 0.6936 0.6256 -0.0794 0.074 Uiso 1 1 calc R U
C33 C 0.7772(3) 0.6339(2) 0.0598(2) 0.0423(9) Uani 1 1 d . .
H33A H 0.7089 0.6592 0.0616 0.051 Uiso 1 1 calc R U
H33B H 0.8101 0.5961 0.1099 0.051 Uiso 1 1 calc R U
N1 N 0.5233(2) 0.79875(14) 0.22333(16) 0.0215(5) Uani 1 1 d . .
N2 N 0.6581(2) 0.72423(13) 0.31535(15) 0.0197(5) Uani 1 1 d . .
N3 N 0.82215(19) 0.69944(13) 0.29970(15) 0.0190(5) Uani 1 1 d . .
P1 P 0.90525(7) 0.74569(4) 0.17977(5) 0.02241(18) Uani 1 1 d . .
Co1 Co 0.74824(3) 0.76700(2) 0.19995(3) 0.02044(10) Uani 1 1 d . .
Br1 Br 0.66638(3) 0.85388(2) 0.07919(2) 0.02984(9) Uani 1 1 d . .

loop_
_atom_site_aniso_label
_atom_site_aniso_U_11
_atom_site_aniso_U_22
_atom_site_aniso_U_33
_atom_site_aniso_U_23
_atom_site_aniso_U_13
_atom_site_aniso_U_12
C1 0.0210(15) 0.0182(14) 0.0161(14) 0.0006(12) 0.0032(13) -0.0005(12)
C2 0.0233(16) 0.0314(17) 0.0310(17) 0.0004(14) 0.0182(15) 0.0018(14)
C3 0.0279(17) 0.0261(16) 0.0241(16) 0.0037(13) 0.0174(15) -0.0009(13)
C4 0.0187(15) 0.0314(17) 0.0248(16) 0.0048(14) 0.0105(14) 0.0057(13)
C5 0.0184(16) 0.0384(19) 0.0276(17) 0.0044(14) 0.0094(15) 0.0050(14)
C6 0.0269(18) 0.057(2) 0.0326(19) 0.0025(18) 0.0064(16) 0.0031(17)
C7 0.032(2) 0.058(3) 0.036(2) 0.0206(19) 0.0095(18) 0.0153(18)
C8 0.036(2) 0.0328(19) 0.045(2) 0.0143(17) 0.0151(19) 0.0123(16)
C9 0.0256(17) 0.0285(17) 0.0347(18) 0.0052(14) 0.0162(16) 0.0062(13)
C10 0.0285(18) 0.036(2) 0.0320(19) -0.0044(15) 0.0062(16) -0.0009(15)
C11 0.068(3) 0.055(3) 0.080(3) -0.024(2) 0.044(3) -0.013(2)
C12 0.054(3) 0.055(3) 0.104(4) -0.008(3) 0.040(3) -0.014(2)
C13 0.037(2) 0.0274(18) 0.041(2) 0.0030(15) 0.0135(18) 0.0051(15)
C14 0.057(3) 0.056(3) 0.048(2) -0.011(2) 0.024(2) 0.004(2)
C15 0.058(3) 0.044(2) 0.068(3) -0.005(2) 0.031(2) -0.011(2)
C16 0.0193(15) 0.0168(14) 0.0190(15) -0.0024(11) 0.0085(14) 0.0003(12)
C17 0.0291(17) 0.0237(16) 0.0207(15) 0.0013(12) 0.0134(15) 0.0013(12)
C18 0.0360(19) 0.0259(17) 0.0156(15) 0.0034(12) 0.0077(15) 0.0055(14)
C19 0.0226(16) 0.0291(17) 0.0232(16) 0.0023(13) 0.0066(15) 0.0059(13)
C20 0.0212(16) 0.0197(15) 0.0212(15) -0.0012(12) 0.0063(14) 0.0020(12)
C21 0.0193(16) 0.0266(16) 0.0293(17) 0.0019(13) 0.0123(15) 0.0046(13)
C22 0.0262(17) 0.0247(16) 0.0281(17) 0.0039(13) 0.0145(15) 0.0020(13)
C23 0.045(2) 0.039(2) 0.044(2) -0.0108(17) 0.026(2) -0.0102(17)
C24 0.062(3) 0.041(2) 0.067(3) -0.021(2) 0.039(2) -0.0146(19)
C25 0.047(2) 0.040(2) 0.053(2) -0.0057(19) 0.014(2) -0.0137(18)
C26 0.029(2) 0.045(2) 0.070(3) -0.007(2) 0.025(2) -0.0108(17)
C27 0.030(2) 0.036(2) 0.073(3) -0.0112(19) 0.028(2) -0.0034(16)
C28 0.0351(18) 0.0239(16) 0.0227(16) 0.0027(13) 0.0122(15) 0.0020(14)
C29 0.051(2) 0.052(2) 0.060(3) -0.023(2) 0.038(2) -0.0100(19)
C30 0.088(3) 0.053(3) 0.052(3) -0.010(2) 0.042(3) 0.014(2)
C31 0.079(3) 0.040(2) 0.045(2) -0.0153(19) 0.013(2) 0.014(2)
C32 0.055(3) 0.047(3) 0.060(3) -0.020(2) 0.006(2) 0.002(2)
C33 0.035(2) 0.037(2) 0.048(2) -0.0090(17) 0.0132(19) 0.0003(16)
N1 0.0211(13) 0.0225(13) 0.0231(13) 0.0038(10) 0.0118(12) 0.0030(10)
N2 0.0217(13) 0.0212(13) 0.0192(12) 0.0018(10) 0.0118(11) 0.0009(10)
N3 0.0168(12) 0.0216(13) 0.0185(12) 0.0021(10) 0.0077(11) 0.0008(10)
P1 0.0227(4) 0.0237(4) 0.0232(4) 0.0029(3) 0.0124(4) 0.0014(3)
Co1 0.0207(2) 0.0221(2) 0.0193(2) 0.00495(17) 0.00974(18) 0.00340(17)
Br1 0.03351(18) 0.03501(18) 0.02551(16) 0.01246(14) 0.01722(15) 0.01193(15)

loop_
_atom_type_symbol
_atom_type_description
_atom_type_scat_dispersion_real
_atom_type_scat_dispersion_imag
_atom_type_scat_source
C C 0.0033 0.0016 'International Tables Vol C Tables 4.2.6.8 and 6.1.1.4'
H H 0.0000 0.0000 'International Tables Vol C Tables 4.2.6.8 and 6.1.1.4'
N N 0.0061 0.0033 'International Tables Vol C Tables 4.2.6.8 and 6.1.1.4'
P P 0.1023 0.0942 'International Tables Vol C Tables 4.2.6.8 and 6.1.1.4'
Co Co 0.3494 0.9721 'International Tables Vol C Tables 4.2.6.8 and 6.1.1.4'
Br Br -0.2901 2.4595 'International Tables Vol C Tables 4.2.6.8 and 6.1.1.4'

loop_
_geom_angle_atom_site_label_1
_geom_angle_atom_site_label_2
_geom_angle_atom_site_label_3
_geom_angle
N1 C1 N2 103.2(2)
N1 C1 Co1 143.9(2)
N2 C1 Co1 112.8(2)
C3 C2 N1 107.9(3)
C3 C2 H2 126.1
N1 C2 H2 126.1
C2 C3 N2 105.8(2)
C2 C3 H3 127.1
N2 C3 H3 127.1
C5 C4 C9 123.5(3)
C5 C4 N1 117.4(3)
C9 C4 N1 119.1(3)
C6 C5 C4 117.1(3)
C6 C5 C10 119.9(3)
C4 C5 C10 122.9(3)
C7 C6 C5 120.8(3)
C7 C6 H6 119.6
C5 C6 H6 119.6
C8 C7 C6 120.4(3)
C8 C7 H7 119.8
C6 C7 H7 119.8
C7 C8 C9 121.6(3)
C7 C8 H8 119.2
C9 C8 H8 119.2
C8 C9 C4 116.5(3)
C8 C9 C13 120.5(3)
C4 C9 C13 123.0(3)
C5 C10 C12 112.2(3)
C5 C10 C11 111.3(3)
C12 C10 C11 110.4(3)
C5 C10 H10 107.6
C12 C10 H10 107.6
C11 C10 H10 107.6
C10 C11 H11A 109.5
C10 C11 H11B 109.5
H11A C11 H11B 109.5
C10 C11 H11C 109.5
H11A C11 H11C 109.5
H11B C11 H11C 109.5
C10 C12 H12A 109.5
C10 C12 H12B 109.5
H12A C12 H12B 109.5
C10 C12 H12C 109.5
H12A C12 H12C 109.5
H12B C12 H12C 109.5
C9 C13 C15 112.3(3)
C9 C13 C14 111.3(3)
C15 C13 C14 110.3(3)
C9 C13 H13 107.6
C15 C13 H13 107.6
C14 C13 H13 107.6
C13 C14 H14A 109.5
C13 C14 H14B 109.5
H14A C14 H14B 109.5
C13 C14 H14C 109.5
H14A C14 H14C 109.5
H14B C14 H14C 109.5
C13 C15 H15A 109.5
C13 C15 H15B 109.5
H15A C15 H15B 109.5
C13 C15 H15C 109.5
H15A C15 H15C 109.5
H15B C15 H15C 109.5
N3 C16 C17 124.9(3)
N3 C16 N2 110.4(2)
C17 C16 N2 124.8(3)
C16 C17 C18 116.4(3)
C16 C17 H17 121.8
C18 C17 H17 121.8
C19 C18 C17 121.0(3)
C19 C18 H18 119.5
C17 C18 H18 119.5
C18 C19 C20 121.6(3)
C18 C19 H19 119.2
C20 C19 H19 119.2
C21 C20 N3 118.2(3)
C21 C20 C19 125.6(3)
N3 C20 C19 116.1(3)
C20 C21 P1 113.9(2)
C20 C21 H21 123.0
P1 C21 H21 123.0
C23 C22 C27 109.9(3)
C23 C22 P1 108.2(2)
C27 C22 P1 117.4(2)
C23 C22 H22 107.0
C27 C22 H22 107.0
P1 C22 H22 107.0
C24 C23 C22 111.7(3)
C24 C23 H23A 109.3
C22 C23 H23A 109.3
C24 C23 H23B 109.3
C22 C23 H23B 109.3
H23A C23 H23B 108.0
C25 C24 C23 112.1(3)
C25 C24 H24A 109.2
C23 C24 H24A 109.2
C25 C24 H24B 109.2
C23 C24 H24B 109.2
H24A C24 H24B 107.9
C26 C25 C24 110.7(3)
C26 C25 H25A 109.5
C24 C25 H25A 109.5
C26 C25 H25B 109.5
C24 C25 H25B 109.5
H25A C25 H25B 108.1
C25 C26 C27 112.2(3)
C25 C26 H26A 109.2
C27 C26 H26A 109.2
C25 C26 H26B 109.2
C27 C26 H26B 109.2
H26A C26 H26B 107.9
C26 C27 C22 111.5(3)
C26 C27 H27A 109.3
C22 C27 H27A 109.3
C26 C27 H27B 109.3
C22 C27 H27B 109.3
H27A C27 H27B 108.0
C29 C28 C33 110.7(3)
C29 C28 P1 116.2(2)
C33 C28 P1 107.6(2)
C29 C28 H28 107.3
C33 C28 H28 107.3
P1 C28 H28 107.3
C28 C29 C30 111.1(3)
C28 C29 H29A 109.4
C30 C29 H29A 109.4
C28 C29 H29B 109.4
C30 C29 H29B 109.4
H29A C29 H29B 108.0
C31 C30 C29 111.5(3)
C31 C30 H30A 109.3
C29 C30 H30A 109.3
C31 C30 H30B 109.3
C29 C30 H30B 109.3
H30A C30 H30B 108.0
C30 C31 C32 110.8(3)
C30 C31 H31A 109.5
C32 C31 H31A 109.5
C30 C31 H31B 109.5
C32 C31 H31B 109.5
H31A C31 H31B 108.1
C31 C32 C33 111.5(3)
C31 C32 H32A 109.3
C33 C32 H32A 109.3
C31 C32 H32B 109.3
C33 C32 H32B 109.3
H32A C32 H32B 108.0
C28 C33 C32 112.4(3)
C28 C33 H33A 109.1
C32 C33 H33A 109.1
C28 C33 H33B 109.1
C32 C33 H33B 109.1
H33A C33 H33B 107.9
C1 N1 C2 110.8(2)
C1 N1 C4 125.0(2)
C2 N1 C4 124.0(2)
C1 N2 C3 112.3(2)
C1 N2 C16 116.9(2)
C3 N2 C16 130.8(2)
C16 N3 C20 119.9(2)
C16 N3 Co1 117.77(18)
C20 N3 Co1 122.30(19)
C21 P1 C22 110.56(14)
C21 P1 C28 110.73(14)
C22 P1 C28 108.87(14)
C21 P1 Co1 101.09(10)
C22 P1 Co1 113.88(10)
C28 P1 Co1 111.55(10)
N3 Co1 C1 82.12(11)
N3 Co1 P1 84.43(7)
C1 Co1 P1 166.52(9)
N3 Co1 Br1 176.97(7)
C1 Co1 Br1 100.01(8)
P1 Co1 Br1 93.47(3)

loop_
_geom_bond_atom_site_label_1
_geom_bond_atom_site_label_2
_geom_bond_distance
C1 N1 1.367(3)
C1 N2 1.369(3)
C1 Co1 1.919(3)
C2 C3 1.343(4)
C2 N1 1.388(4)
C2 H2 0.9500
C3 N2 1.384(4)
C3 H3 0.9500
C4 C5 1.399(4)
C4 C9 1.399(4)
C4 N1 1.451(4)
C5 C6 1.395(4)
C5 C10 1.516(4)
C6 C7 1.385(5)
C6 H6 0.9500
C7 C8 1.374(5)
C7 H7 0.9500
C8 C9 1.397(4)
C8 H8 0.9500
C9 C13 1.515(4)
C10 C12 1.521(5)
C10 C11 1.529(5)
C10 H10 1.0000
C11 H11A 0.9800
C11 H11B 0.9800
C11 H11C 0.9800
C12 H12A 0.9800
C12 H12B 0.9800
C12 H12C 0.9800
C13 C15 1.530(5)
C13 C14 1.532(5)
C13 H13 1.0000
C14 H14A 0.9800
C14 H14B 0.9800
C14 H14C 0.9800
C15 H15A 0.9800
C15 H15B 0.9800
C15 H15C 0.9800
C16 N3 1.356(3)
C16 C17 1.360(4)
C16 N2 1.414(3)
C17 C18 1.417(4)
C17 H17 0.9500
C18 C19 1.350(4)
C18 H18 0.9500
C19 C20 1.443(4)
C19 H19 0.9500
C20 C21 1.368(4)
C20 N3 1.403(3)
C21 P1 1.767(3)
C21 H21 0.9500
C22 C23 1.531(4)
C22 C27 1.532(4)
C22 P1 1.835(3)
C22 H22 1.0000
C23 C24 1.531(5)
C23 H23A 0.9900
C23 H23B 0.9900
C24 C25 1.517(5)
C24 H24A 0.9900
C24 H24B 0.9900
C25 C26 1.515(5)
C25 H25A 0.9900
C25 H25B 0.9900
C26 C27 1.528(5)
C26 H26A 0.9900
C26 H26B 0.9900
C27 H27A 0.9900
C27 H27B 0.9900
C28 C29 1.517(4)
C28 C33 1.520(4)
C28 P1 1.848(3)
C28 H28 1.0000
C29 C30 1.534(5)
C29 H29A 0.9900
C29 H29B 0.9900
C30 C31 1.503(6)
C30 H30A 0.9900
C30 H30B 0.9900
C31 C32 1.512(5)
C31 H31A 0.9900
C31 H31B 0.9900
C32 C33 1.538(5)
C32 H32A 0.9900
C32 H32B 0.9900
C33 H33A 0.9900
C33 H33B 0.9900
N3 Co1 1.897(2)
P1 Co1 2.2179(9)
Co1 Br1 2.3427(5)

loop_
_geom_torsion_atom_site_label_1
_geom_torsion_atom_site_label_2
_geom_torsion_atom_site_label_3
_geom_torsion_atom_site_label_4
_geom_torsion
N1 C2 C3 N2 -0.2(3)
C9 C4 C5 C6 -1.3(4)
N1 C4 C5 C6 179.9(3)
C9 C4 C5 C10 176.7(3)
N1 C4 C5 C10 -2.2(4)
C4 C5 C6 C7 0.9(5)
C10 C5 C6 C7 -177.2(3)
C5 C6 C7 C8 0.0(5)
C6 C7 C8 C9 -0.5(5)
C7 C8 C9 C4 0.1(5)
C7 C8 C9 C13 179.4(3)
C5 C4 C9 C8 0.8(4)
N1 C4 C9 C8 179.6(3)
C5 C4 C9 C13 -178.5(3)
N1 C4 C9 C13 0.3(4)
C6 C5 C10 C12 -62.4(4)
C4 C5 C10 C12 119.7(4)
C6 C5 C10 C11 61.8(4)
C4 C5 C10 C11 -116.1(4)
C8 C9 C13 C15 -50.5(4)
C4 C9 C13 C15 128.7(3)
C8 C9 C13 C14 73.6(4)
C4 C9 C13 C14 -107.1(3)
N3 C16 C17 C18 1.5(4)
N2 C16 C17 C18 -178.5(3)
C16 C17 C18 C19 0.0(4)
C17 C18 C19 C20 -1.5(5)
C18 C19 C20 C21 -177.4(3)
C18 C19 C20 N3 1.4(4)
N3 C20 C21 P1 0.0(3)
C19 C20 C21 P1 178.8(2)
C27 C22 C23 C24 55.1(4)
P1 C22 C23 C24 -175.7(3)
C22 C23 C24 C25 -55.4(4)
C23 C24 C25 C26 54.2(4)
C24 C25 C26 C27 -54.5(4)
C25 C26 C27 C22 55.9(4)
C23 C22 C27 C26 -55.3(4)
P1 C22 C27 C26 -179.3(3)
C33 C28 C29 C30 54.7(4)
P1 C28 C29 C30 177.9(3)
C28 C29 C30 C31 -57.2(4)
C29 C30 C31 C32 56.9(5)
C30 C31 C32 C33 -54.8(5)
C29 C28 C33 C32 -53.3(4)
P1 C28 C33 C32 178.7(2)
C31 C32 C33 C28 53.6(4)
N2 C1 N1 C2 0.0(3)
Co1 C1 N1 C2 -178.1(3)
N2 C1 N1 C4 -174.7(2)
Co1 C1 N1 C4 7.3(5)
C3 C2 N1 C1 0.2(3)
C3 C2 N1 C4 174.8(3)
C5 C4 N1 C1 86.2(3)
C9 C4 N1 C1 -92.7(3)
C5 C4 N1 C2 -87.7(3)
C9 C4 N1 C2 93.4(3)
N1 C1 N2 C3 -0.1(3)
Co1 C1 N2 C3 178.68(18)
N1 C1 N2 C16 178.9(2)
Co1 C1 N2 C16 -2.3(3)
C2 C3 N2 C1 0.2(3)
C2 C3 N2 C16 -178.6(3)
N3 C16 N2 C1 2.6(3)
C17 C16 N2 C1 -177.3(3)
N3 C16 N2 C3 -178.6(3)
C17 C16 N2 C3 1.4(5)
C17 C16 N3 C20 -1.6(4)
N2 C16 N3 C20 178.4(2)
C17 C16 N3 Co1 178.2(2)
N2 C16 N3 Co1 -1.8(3)
C21 C20 N3 C16 179.0(3)
C19 C20 N3 C16 0.1(4)
C21 C20 N3 Co1 -0.8(4)
C19 C20 N3 Co1 -179.73(19)
C20 C21 P1 C22 121.5(2)
C20 C21 P1 C28 -117.8(2)
C20 C21 P1 Co1 0.6(2)
C23 C22 P1 C21 -72.3(2)
C27 C22 P1 C21 52.7(3)
C23 C22 P1 C28 165.9(2)
C27 C22 P1 C28 -69.2(3)
C23 C22 P1 Co1 40.7(2)
C27 C22 P1 Co1 165.7(2)
C29 C28 P1 C21 -53.9(3)
C33 C28 P1 C21 70.9(2)
C29 C28 P1 C22 67.9(3)
C33 C28 P1 C22 -167.4(2)
C29 C28 P1 Co1 -165.6(2)
C33 C28 P1 Co1 -40.9(2)
C16 N3 Co1 C1 0.5(2)
C20 N3 Co1 C1 -179.7(2)
C16 N3 Co1 P1 -178.9(2)
C20 N3 Co1 P1 0.9(2)
